data_7109784
loop_
_publ_author_name
'Michael S.Hill'
'Thomas Wildsmith'
'Andrew L. Johnson'
'Andrew J. Kingsley'
'Kieran C. Molloy'

_publ_section_title
;
 Exclusive formation of SnO by low temperature single-source AACVD
;
_journal_name_full Chem.Commun.
_journal_page_first 8773
_journal_paper_doi 10.1039/c3cc45676e
_journal_volume 49
_journal_year 2013
_chemical_formula_sum 'C14 H30 N4 O2 Sn'
_chemical_formula_weight 405.11
_chemical_name_systematic
;
?
;
_space_group_IT_number 2
_symmetry_cell_setting triclinic
_symmetry_space_group_name_Hall '-P 1'
_symmetry_space_group_name_H-M 'P -1'
_atom_sites_solution_hydrogens geom
_atom_sites_solution_primary direct
_atom_sites_solution_secondary difmap
_audit_creation_method SHELXL-97
_cell_angle_alpha 79.878(2)
_cell_angle_beta 84.754(2)
_cell_angle_gamma 70.462(2)
_cell_formula_units_Z 2
_cell_length_a 8.6700(3)
_cell_length_b 9.4020(3)
_cell_length_c 12.4160(3)
_cell_measurement_reflns_used 14456
_cell_measurement_temperature 150(2)
_cell_measurement_theta_max 30.51
_cell_measurement_theta_min 7.87
_cell_volume 938.39(5)
_computing_cell_refinement 'HKL Scalepack (Otwinowski & Minor 1997)'
_computing_data_collection 'Kappa CCD'
_computing_data_reduction 'Denzo and Scalepak (Otwinowski & Minor, 1997)'
_computing_molecular_graphics 'ORTEP 3 for Windows (Farrugia, 1997)'
_computing_publication_material 'SHELXL-97 (Sheldrick, 1997)'
_computing_structure_refinement 'SHELXL-97 (Sheldrick, 1997)'
_computing_structure_solution 'SHELXS-86 (Sheldrick, 1986)'
_diffrn_ambient_temperature 150(2)
_diffrn_measured_fraction_theta_full 0.976
_diffrn_measured_fraction_theta_max 0.976
_diffrn_measurement_device_type 'Bruker Kappa CCD Diffractometer'
_diffrn_measurement_method 'omega and phi scans'
_diffrn_radiation_monochromator graphite
_diffrn_radiation_source 'fine-focus sealed tube'
_diffrn_radiation_type MoK\a
_diffrn_radiation_wavelength 0.71073
_diffrn_reflns_av_R_equivalents 0.0340
_diffrn_reflns_av_sigmaI/netI 0.0321
_diffrn_reflns_limit_h_max 12
_diffrn_reflns_limit_h_min -12
_diffrn_reflns_limit_k_max 13
_diffrn_reflns_limit_k_min -13
_diffrn_reflns_limit_l_max 17
_diffrn_reflns_limit_l_min -12
_diffrn_reflns_number 14456
_diffrn_reflns_theta_full 30.51
_diffrn_reflns_theta_max 30.51
_diffrn_reflns_theta_min 7.87
_diffrn_standards_decay_% 0
_diffrn_standards_interval_count 0
_diffrn_standards_interval_time 0
_diffrn_standards_number 0
_exptl_absorpt_coefficient_mu 1.371
_exptl_absorpt_correction_T_max 0.9346
_exptl_absorpt_correction_T_min 0.7256
_exptl_absorpt_correction_type multi-scan
_exptl_absorpt_process_details 'SORTAV (Blessing, 1995)'
_exptl_crystal_colour colourless
_exptl_crystal_density_diffrn 1.434
_exptl_crystal_density_method 'not measured'
_exptl_crystal_description rod
_exptl_crystal_F_000 416
_exptl_crystal_size_max 0.25
_exptl_crystal_size_mid 0.13
_exptl_crystal_size_min 0.05
_refine_diff_density_max 0.858
_refine_diff_density_min -0.876
_refine_diff_density_rms 0.068
_refine_ls_extinction_method none
_refine_ls_goodness_of_fit_ref 1.044
_refine_ls_hydrogen_treatment constr
_refine_ls_matrix_type full
_refine_ls_number_parameters 200
_refine_ls_number_reflns 5596
_refine_ls_number_restraints 0
_refine_ls_restrained_S_all 1.044
_refine_ls_R_factor_all 0.0272
_refine_ls_R_factor_gt 0.0228
_refine_ls_shift/su_max 0.001
_refine_ls_shift/su_mean 0.000
_refine_ls_structure_factor_coef Fsqd
_refine_ls_weighting_details 'calc w=1/[\s^2^(Fo^2^)+(0.0237P)^2^+0.3245P] where P=(Fo^2^+2Fc^2^)/3'
_refine_ls_weighting_scheme calc
_refine_ls_wR_factor_gt 0.0539
_refine_ls_wR_factor_ref 0.0556
_reflns_number_gt 5118
_reflns_number_total 5596
_reflns_threshold_expression >2sigma(I)
_cod_data_source_file c3cc45676e.txt
_cod_data_source_block h11alj14
_cod_depositor_comments
;
The following automatic conversions were performed:

'_refine_ls_hydrogen_treatment' value 'Constr' changed to 'constr'
according to the built-in table from CIF Core dictionary named
'cif_core.dic' version 2.4.1 from 2010-06-29.

Automatic conversion script
Id: cif_fix_values 1891 2012-01-12 08:04:46Z andrius 
;
_cod_original_sg_symbol_H-M P-1
_cod_database_code 7109784

loop_
_symmetry_equiv_pos_as_xyz
'x, y, z'
'-x, -y, -z'

loop_
_atom_site_label
_atom_site_type_symbol
_atom_site_fract_x
_atom_site_fract_y
_atom_site_fract_z
_atom_site_U_iso_or_equiv
_atom_site_adp_type
_atom_site_occupancy
_atom_site_symmetry_multiplicity
_atom_site_calc_flag
_atom_site_refinement_flags
Sn1 Sn 0.020042(12) 0.223476(11) -0.127376(8) 0.02237(4) Uani 1 1 d .
N1 N 0.21511(18) 0.25442(17) -0.43267(12) 0.0293(3) Uani 1 1 d .
N2 N -0.17034(18) 0.48888(15) -0.13146(11) 0.0267(3) Uani 1 1 d .
N11 N 0.13810(16) 0.09925(14) -0.27456(11) 0.0219(2) Uani 1 1 d .
N21 N -0.22790(16) 0.29324(14) -0.18395(11) 0.0227(2) Uani 1 1 d .
O11 O 0.09242(14) 0.34631(12) -0.27719(10) 0.0262(2) Uani 1 1 d .
O21 O -0.38735(18) 0.54208(14) -0.24930(12) 0.0416(3) Uani 1 1 d .
C1 C 0.2447(2) 0.4002(2) -0.46899(18) 0.0399(4) Uani 1 1 d .
H1A H 0.1440 0.4773 -0.4982 0.060 Uiso 1 1 calc R
H1B H 0.3317 0.3877 -0.5263 0.060 Uiso 1 1 calc R
H1C H 0.2780 0.4332 -0.4069 0.060 Uiso 1 1 calc R
C2 C 0.1714(2) 0.1910(2) -0.51984(15) 0.0378(4) Uani 1 1 d .
H2A H 0.1399 0.1012 -0.4882 0.057 Uiso 1 1 calc R
H2B H 0.2656 0.1612 -0.5708 0.057 Uiso 1 1 calc R
H2C H 0.0794 0.2681 -0.5592 0.057 Uiso 1 1 calc R
C3 C -0.2541(3) 0.5161(2) -0.02476(15) 0.0372(4) Uani 1 1 d .
H3A H -0.1810 0.5352 0.0226 0.056 Uiso 1 1 calc R
H3B H -0.2835 0.4262 0.0096 0.056 Uiso 1 1 calc R
H3C H -0.3535 0.6051 -0.0354 0.056 Uiso 1 1 calc R
C4 C -0.1325(3) 0.6260(2) -0.18646(16) 0.0373(4) Uani 1 1 d .
H4A H -0.2347 0.7105 -0.2019 0.056 Uiso 1 1 calc R
H4B H -0.0708 0.6047 -0.2553 0.056 Uiso 1 1 calc R
H4C H -0.0667 0.6539 -0.1388 0.056 Uiso 1 1 calc R
C11 C 0.15026(18) 0.22906(17) -0.32921(13) 0.0223(3) Uani 1 1 d .
C12 C 0.2448(2) -0.05933(18) -0.28386(14) 0.0270(3) Uani 1 1 d .
C13 C 0.4109(2) -0.0711(2) -0.34220(16) 0.0316(3) Uani 1 1 d .
H13A H 0.3953 -0.0338 -0.4206 0.047 Uiso 1 1 calc R
H13B H 0.4819 -0.1780 -0.3318 0.047 Uiso 1 1 calc R
H13C H 0.4619 -0.0091 -0.3116 0.047 Uiso 1 1 calc R
C14 C 0.1585(3) -0.1450(2) -0.3383(2) 0.0464(5) Uani 1 1 d .
H14A H 0.0534 -0.1398 -0.2998 0.070 Uiso 1 1 calc R
H14B H 0.2275 -0.2521 -0.3351 0.070 Uiso 1 1 calc R
H14C H 0.1395 -0.0979 -0.4150 0.070 Uiso 1 1 calc R
C15 C 0.2785(3) -0.1395(2) -0.16598(17) 0.0465(5) Uani 1 1 d .
H15A H 0.3377 -0.0892 -0.1304 0.070 Uiso 1 1 calc R
H15B H 0.3448 -0.2468 -0.1662 0.070 Uiso 1 1 calc R
H15C H 0.1744 -0.1340 -0.1258 0.070 Uiso 1 1 calc R
C21 C -0.2768(2) 0.44522(18) -0.19724(13) 0.0264(3) Uani 1 1 d .
C22 C -0.32209(19) 0.21215(18) -0.22758(14) 0.0246(3) Uani 1 1 d .
C23 C -0.3054(3) 0.2322(2) -0.35221(15) 0.0357(4) Uani 1 1 d .
H23A H -0.3523 0.3406 -0.3823 0.053 Uiso 1 1 calc R
H23B H -0.3638 0.1736 -0.3797 0.053 Uiso 1 1 calc R
H23C H -0.1893 0.1952 -0.3747 0.053 Uiso 1 1 calc R
C24 C -0.2500(2) 0.0437(2) -0.17865(18) 0.0357(4) Uani 1 1 d .
H24A H -0.1329 0.0067 -0.1985 0.054 Uiso 1 1 calc R
H24B H -0.3060 -0.0159 -0.2073 0.054 Uiso 1 1 calc R
H24C H -0.2648 0.0324 -0.0988 0.054 Uiso 1 1 calc R
C25 C -0.5025(2) 0.2680(2) -0.18956(18) 0.0384(4) Uani 1 1 d .
H25A H -0.5103 0.2569 -0.1095 0.058 Uiso 1 1 calc R
H25B H -0.5607 0.2070 -0.2143 0.058 Uiso 1 1 calc R
H25C H -0.5520 0.3757 -0.2206 0.058 Uiso 1 1 calc R

loop_
_atom_site_aniso_label
_atom_site_aniso_U_11
_atom_site_aniso_U_22
_atom_site_aniso_U_33
_atom_site_aniso_U_23
_atom_site_aniso_U_13
_atom_site_aniso_U_12
Sn1 0.02637(6) 0.01896(5) 0.01994(6) -0.00223(3) -0.00272(4) -0.00484(4)
N1 0.0309(7) 0.0278(7) 0.0262(7) 0.0018(5) 0.0031(5) -0.0097(6)
N2 0.0371(7) 0.0176(6) 0.0248(6) -0.0054(5) -0.0023(5) -0.0067(5)
N11 0.0228(6) 0.0195(6) 0.0230(6) -0.0032(4) 0.0021(5) -0.0070(5)
N21 0.0239(6) 0.0167(5) 0.0252(6) -0.0048(4) -0.0011(5) -0.0029(5)
O11 0.0286(5) 0.0192(5) 0.0296(6) -0.0024(4) 0.0018(4) -0.0078(4)
O21 0.0467(8) 0.0215(6) 0.0501(8) -0.0052(5) -0.0200(6) 0.0020(5)
C1 0.0358(9) 0.0324(9) 0.0432(11) 0.0096(8) 0.0077(8) -0.0102(7)
C2 0.0368(9) 0.0466(11) 0.0241(8) -0.0042(7) 0.0008(7) -0.0071(8)
C3 0.0480(11) 0.0334(9) 0.0285(9) -0.0138(7) 0.0021(8) -0.0073(8)
C4 0.0559(11) 0.0193(7) 0.0375(10) -0.0009(6) -0.0079(8) -0.0134(8)
C11 0.0190(6) 0.0229(7) 0.0237(7) -0.0018(5) -0.0003(5) -0.0061(5)
C12 0.0292(7) 0.0190(7) 0.0312(8) -0.0061(6) 0.0068(6) -0.0067(6)
C13 0.0258(7) 0.0262(8) 0.0389(10) -0.0037(6) 0.0039(7) -0.0052(6)
C14 0.0444(11) 0.0368(10) 0.0680(14) -0.0275(10) 0.0177(10) -0.0215(9)
C15 0.0591(13) 0.0226(8) 0.0373(10) 0.0052(7) 0.0125(9) 0.0052(8)
C21 0.0310(8) 0.0195(7) 0.0261(8) -0.0063(5) -0.0019(6) -0.0031(6)
C22 0.0228(7) 0.0219(7) 0.0289(8) -0.0070(6) 0.0004(6) -0.0059(5)
C23 0.0451(10) 0.0406(10) 0.0283(9) -0.0106(7) 0.0003(7) -0.0209(8)
C24 0.0331(9) 0.0218(7) 0.0532(11) -0.0042(7) -0.0053(8) -0.0099(7)
C25 0.0254(8) 0.0408(10) 0.0503(12) -0.0182(8) 0.0042(7) -0.0083(7)

loop_
_atom_type_symbol
_atom_type_description
_atom_type_scat_dispersion_real
_atom_type_scat_dispersion_imag
_atom_type_scat_source
C C 0.0033 0.0016 'International Tables Vol C Tables 4.2.6.8 and 6.1.1.4'
H H 0.0000 0.0000 'International Tables Vol C Tables 4.2.6.8 and 6.1.1.4'
N N 0.0061 0.0033 'International Tables Vol C Tables 4.2.6.8 and 6.1.1.4'
O O 0.0106 0.0060 'International Tables Vol C Tables 4.2.6.8 and 6.1.1.4'
Sn Sn -0.6537 1.4246 'International Tables Vol C Tables 4.2.6.8 and 6.1.1.4'

loop_
_geom_angle_atom_site_label_1
_geom_angle_atom_site_label_2
_geom_angle_atom_site_label_3
_geom_angle
O11 Sn1 N21 90.11(5)
O11 Sn1 N11 59.15(4)
N21 Sn1 N11 94.47(5)
O11 Sn1 N2 76.27(4)
N21 Sn1 N2 57.90(5)
N11 Sn1 N2 127.90(4)
C11 N1 C2 119.15(15)
C11 N1 C1 118.19(15)
C2 N1 C1 114.17(16)
C3 N2 C4 110.06(14)
C3 N2 C21 108.33(14)
C4 N2 C21 112.07(14)
C3 N2 Sn1 112.60(11)
C4 N2 Sn1 124.32(12)
C21 N2 Sn1 86.42(8)
C11 N11 C12 128.58(13)
C11 N11 Sn1 89.35(9)
C12 N11 Sn1 133.40(10)
C21 N21 C22 121.09(13)
C21 N21 Sn1 104.19(10)
C22 N21 Sn1 133.17(9)
C11 O11 Sn1 96.33(9)
N1 C1 H1A 109.5
N1 C1 H1B 109.5
H1A C1 H1B 109.5
N1 C1 H1C 109.5
H1A C1 H1C 109.5
H1B C1 H1C 109.5
N1 C2 H2A 109.5
N1 C2 H2B 109.5
H2A C2 H2B 109.5
N1 C2 H2C 109.5
H2A C2 H2C 109.5
H2B C2 H2C 109.5
N2 C3 H3A 109.5
N2 C3 H3B 109.5
H3A C3 H3B 109.5
N2 C3 H3C 109.5
H3A C3 H3C 109.5
H3B C3 H3C 109.5
N2 C4 H4A 109.5
N2 C4 H4B 109.5
H4A C4 H4B 109.5
N2 C4 H4C 109.5
H4A C4 H4C 109.5
H4B C4 H4C 109.5
O11 C11 N11 115.16(13)
O11 C11 N1 116.99(14)
N11 C11 N1 127.84(14)
N11 C12 C15 105.27(13)
N11 C12 C13 114.53(13)
C15 C12 C13 107.13(16)
N11 C12 C14 112.02(15)
C15 C12 C14 108.04(17)
C13 C12 C14 109.46(15)
C12 C13 H13A 109.5
C12 C13 H13B 109.5
H13A C13 H13B 109.5
C12 C13 H13C 109.5
H13A C13 H13C 109.5
H13B C13 H13C 109.5
C12 C14 H14A 109.5
C12 C14 H14B 109.5
H14A C14 H14B 109.5
C12 C14 H14C 109.5
H14A C14 H14C 109.5
H14B C14 H14C 109.5
C12 C15 H15A 109.5
C12 C15 H15B 109.5
H15A C15 H15B 109.5
C12 C15 H15C 109.5
H15A C15 H15C 109.5
H15B C15 H15C 109.5
O21 C21 N21 131.57(16)
O21 C21 N2 121.00(14)
N21 C21 N2 107.42(13)
N21 C22 C23 110.41(13)
N21 C22 C24 106.28(13)
C23 C22 C24 110.45(15)
N21 C22 C25 110.86(13)
C23 C22 C25 110.83(15)
C24 C22 C25 107.89(15)
C22 C23 H23A 109.5
C22 C23 H23B 109.5
H23A C23 H23B 109.5
C22 C23 H23C 109.5
H23A C23 H23C 109.5
H23B C23 H23C 109.5
C22 C24 H24A 109.5
C22 C24 H24B 109.5
H24A C24 H24B 109.5
C22 C24 H24C 109.5
H24A C24 H24C 109.5
H24B C24 H24C 109.5
C22 C25 H25A 109.5
C22 C25 H25B 109.5
H25A C25 H25B 109.5
C22 C25 H25C 109.5
H25A C25 H25C 109.5
H25B C25 H25C 109.5

loop_
_geom_bond_atom_site_label_1
_geom_bond_atom_site_label_2
_geom_bond_distance
Sn1 O11 2.1688(11)
Sn1 N21 2.1715(13)
Sn1 N11 2.3151(13)
Sn1 N2 2.4839(13)
N1 C11 1.369(2)
N1 C2 1.457(3)
N1 C1 1.464(2)
N2 C3 1.472(2)
N2 C4 1.472(2)
N2 C21 1.482(2)
N11 C11 1.3202(19)
N11 C12 1.487(2)
N21 C21 1.3318(19)
N21 C22 1.478(2)
O11 C11 1.3058(19)
O21 C21 1.220(2)
C1 H1A 0.9800
C1 H1B 0.9800
C1 H1C 0.9800
C2 H2A 0.9800
C2 H2B 0.9800
C2 H2C 0.9800
C3 H3A 0.9800
C3 H3B 0.9800
C3 H3C 0.9800
C4 H4A 0.9800
C4 H4B 0.9800
C4 H4C 0.9800
C12 C15 1.529(3)
C12 C13 1.530(2)
C12 C14 1.534(3)
C13 H13A 0.9800
C13 H13B 0.9800
C13 H13C 0.9800
C14 H14A 0.9800
C14 H14B 0.9800
C14 H14C 0.9800
C15 H15A 0.9800
C15 H15B 0.9800
C15 H15C 0.9800
C22 C23 1.525(2)
C22 C24 1.529(2)
C22 C25 1.533(2)
C23 H23A 0.9800
C23 H23B 0.9800
C23 H23C 0.9800
C24 H24A 0.9800
C24 H24B 0.9800
C24 H24C 0.9800
C25 H25A 0.9800
C25 H25B 0.9800
C25 H25C 0.9800
